data_2021630
loop_
_publ_author_name
'Alvarenga, Meiry E.'
'Valdo, Ana Karoline S. M.'
'Ribeiro, Leandro'
'Do Nascimento Neto, Jos\'e Antonio'
'De Araujo, Debora P.'
'Da Silva, Cleiton Moreira'
'De F\'atima, \^Angelo'
'Martins, Felipe T.'

_publ_section_title
;
 Exploring the structural landscape of
 2-(thiophen-2-yl)-1,3-benzothiazole: high-<i>Z</i>' packing polymorphism
 and cocrystallization with calix[4]tube
;
_journal_coeditor_code QS3080
_journal_issue 6
_journal_name_full 'Acta Crystallographica Section C'
_journal_page_first
;
;
_journal_paper_doi 10.1107/S2053229619005886
_journal_volume 75
_journal_year 2019
_chemical_formula_iupac '3Na +, C36 H32 O12 2-, C36 H33 O12 -, C11 H7 N1 S2, 2C2 H6 O S'
_chemical_formula_moiety '3(Na +), C36 H30 O12 2-, C36 H31 O12 -, C11 H7 N1 S2, 2(C2 H6 O S), 2H2 O1'
_chemical_formula_sum 'C87 H84 N Na3 O28 S4'
_chemical_formula_weight 1788.77
_chemical_name_systematic
;Trisodium bis(carboxymethoxy)bis(carboxylatomethoxy)calix[4]arene
tris(carboxymethoxy)(carboxylatomethoxy)calix[4]arene--2-(thiophen-2-yl)-1,3-benzothiazole--dimethyl sulfoxide--water (1/1/2/2)
;
_space_group_crystal_system monoclinic
_space_group_IT_number 14
_space_group_name_Hall '-P 2yn'
_space_group_name_H-M_alt 'P 1 21/n 1'
_symmetry_space_group_name_Hall '-P 2yn'
_symmetry_space_group_name_H-M 'P 1 21/n 1'
_atom_sites_solution_hydrogens mixed
_audit_creation_method SHELXL-2014/7
_cell_angle_alpha 90
_cell_angle_beta 101.633(2)
_cell_angle_gamma 90
_cell_formula_units_Z 4
_cell_length_a 15.4853(5)
_cell_length_b 32.7646(9)
_cell_length_c 16.8635(4)
_cell_measurement_reflns_used 2593
_cell_measurement_temperature 296(2)
_cell_measurement_theta_max 34.13
_cell_measurement_theta_min 3.00
_cell_volume 8380.3(4)
_computing_cell_refinement
;
APEX2 (Bruker, 2003)
;
_computing_data_collection
;
APEX2 (Bruker, 2003)
;
_computing_data_reduction
;
SAINT (Bruker, 2003)
;
_computing_molecular_graphics
;
ORTEP-3 (Farrugia, 2012), Mercury (Macrae <i>et al.</i>, 2008)
and
<i>Chimera<</i> (Pettersen <i>et al.</i>, 2004)
;
_computing_publication_material
;
SHELXL2014 (Sheldrick, 2015)
;
_computing_structure_refinement
;
SHELXL2014 (Sheldrick, 2015)
;
_computing_structure_solution
;
SHELXS2014 (Sheldrick, 2015)
;
_diffrn_ambient_temperature 296(2)
_diffrn_measured_fraction_theta_full 0.983
_diffrn_measured_fraction_theta_max 0.983
_diffrn_measurement_device_type 'Bruker APEXII CCD'
_diffrn_measurement_method CCD
_diffrn_radiation_type CuK\a
_diffrn_radiation_wavelength 1.54178
_diffrn_reflns_av_R_equivalents 0.1558
_diffrn_reflns_av_unetI/netI 0.2002
_diffrn_reflns_limit_h_max 17
_diffrn_reflns_limit_h_min -18
_diffrn_reflns_limit_k_max 38
_diffrn_reflns_limit_k_min -29
_diffrn_reflns_limit_l_max 19
_diffrn_reflns_limit_l_min -19
_diffrn_reflns_number 47875
_diffrn_reflns_theta_full 66.511
_diffrn_reflns_theta_max 66.511
_diffrn_reflns_theta_min 2.697
_exptl_absorpt_coefficient_mu 1.903
_exptl_absorpt_correction_T_max 0.916
_exptl_absorpt_correction_T_min 0.737
_exptl_absorpt_correction_type multi-scan
_exptl_absorpt_process_details
;
(Blessing, 1995)
;
_exptl_crystal_colour colourless
_exptl_crystal_density_diffrn 1.418
_exptl_crystal_description plate
_exptl_crystal_F_000 3736
_exptl_crystal_size_max 0.15
_exptl_crystal_size_mid 0.12
_exptl_crystal_size_min 0.05
_refine_diff_density_max 0.606
_refine_diff_density_min -0.593
_refine_ls_extinction_coef 0.00052(9)
_refine_ls_extinction_expression Fc^*^=kFc[1+0.001xFc^2^\l^3^/sin(2\q)]^-1/4^
_refine_ls_extinction_method
;
SHELXL2014 (Sheldrick, 2015)
;
_refine_ls_goodness_of_fit_ref 0.953
_refine_ls_hydrogen_treatment constr
_refine_ls_matrix_type full
_refine_ls_number_parameters 1194
_refine_ls_number_reflns 14526
_refine_ls_number_restraints 1534
_refine_ls_restrained_S_all 0.937
_refine_ls_R_factor_all 0.2791
_refine_ls_R_factor_gt 0.1011
_refine_ls_shift/su_max 0.048
_refine_ls_shift/su_mean 0.000
_refine_ls_structure_factor_coef Fsqd
_refine_ls_weighting_details 'w=1/[\s^2^(Fo^2^)+(0.1691P)^2^] where P=(Fo^2^+2Fc^2^)/3'
_refine_ls_weighting_scheme calc
_refine_ls_wR_factor_gt 0.2560
_refine_ls_wR_factor_ref 0.3596
_reflns_number_gt 4365
_reflns_number_total 14526
_reflns_threshold_expression 'I > 2\s(I)'
_cod_data_source_file qs3080sup1.cif
_cod_data_source_block 4
_cod_original_formula_sum 'C87 H84 N1 Na3 O28 S4'
_cod_database_code 2021630
_shelx_space_group_comment
;
The symmetry employed for this shelxl refinement is uniquely defined
by the following loop, which should always be used as a source of
symmetry information in preference to the above space-group names.
They are only intended as comments.
;

loop_
_space_group_symop_operation_xyz
'x, y, z'
'-x+1/2, y+1/2, -z+1/2'
'-x, -y, -z'
'x-1/2, -y-1/2, z-1/2'

loop_
_atom_site_type_symbol
_atom_site_label
_atom_site_fract_x
_atom_site_fract_y
_atom_site_fract_z
_atom_site_U_iso_or_equiv
_atom_site_adp_type
_atom_site_calc_flag
_atom_site_occupancy
_atom_site_disorder_assembly
_atom_site_disorder_group
Na Na1 0.7799(2) 0.97697(9) 0.21402(19) 0.0636(9) Uani d 1 . .
O O13 1.0265(4) 0.81568(16) 0.0361(3) 0.0594(14) Uani d 1 . .
Na Na3 0.9024(2) 0.80401(9) 0.10487(19) 0.0630(9) Uani d 1 . .
O O19 0.8220(4) 0.74385(16) 0.1431(3) 0.0600(15) Uani d 1 . .
Na Na2 0.8299(3) 0.89466(10) 0.1262(2) 0.0766(11) Uani d 1 . .
O O17 0.9639(5) 0.85677(17) 0.2021(4) 0.0771(17) Uani d 1 . .
O O16 1.0207(4) 0.77923(15) 0.2077(3) 0.0568(14) Uani d 1 . .
O O2W 0.1374(8) 0.9749(3) 0.1397(6) 0.186(5) Uani d 1 . .
H H2WA 0.1750 0.9514 0.1295 0.280 Uiso d 1 . .
H H2WB 0.0991 0.9740 0.0855 0.280 Uiso d 1 . .
O O20 0.8204(5) 0.80580(19) 0.2460(4) 0.0805(18) Uani d 1 . .
O O1W 0.5620(7) 0.8605(3) 0.2670(6) 0.167(4) Uani d 1 . .
H H1WA 0.5958 0.8716 0.3198 0.251 Uiso d 1 . .
H H1WB 0.5829 0.8320 0.2607 0.251 Uiso d 1 . .
O O22 0.8272(4) 0.77961(16) -0.0256(3) 0.0616(15) Uani d 1 . .
O O23 0.7590(4) 0.83207(18) 0.0680(4) 0.0714(16) Uani d 1 . .
O O14 0.9061(5) 0.87475(18) 0.0241(4) 0.0786(17) Uani d 1 . .
O O7 0.6240(4) 0.97807(16) 0.1870(3) 0.0636(15) Uani d 1 . .
O O1 0.9038(4) 1.01783(18) 0.2858(4) 0.0719(16) Uani d 1 . .
O O9 0.5850(5) 0.8909(2) 0.0576(4) 0.088(2) Uani d 1 . .
H H9C 0.6134 0.8804 0.0269 0.132 Uiso calc 1 . .
O O4 0.7667(4) 1.03043(16) 0.1219(3) 0.0656(16) Uani d 1 . .
O O5 0.8769(4) 0.96629(17) 0.1224(4) 0.0725(16) Uani d 1 . .
O O6 0.8874(5) 0.97622(19) -0.0055(4) 0.099(2) Uani d 1 . .
O O10 0.7569(4) 0.96703(16) 0.3495(3) 0.0663(16) Uani d 1 . .
O O11 0.7860(5) 0.90825(17) 0.2454(4) 0.0797(18) Uani d 1 . .
O O12 0.8136(5) 0.86187(19) 0.3436(4) 0.095(2) Uani d 1 . .
H H12C 0.8188 0.8464 0.3066 0.142 Uiso calc 1 . .
O O2 0.9751(6) 0.9430(2) 0.3275(5) 0.115(3) Uani d 1 . .
O O15 1.0036(5) 0.92294(19) 0.0035(4) 0.097(2) Uani d 1 . .
H H15C 0.9604 0.9378 -0.0012 0.145 Uiso calc 1 . .
C C56 0.9810(8) 0.8855(3) 0.0166(6) 0.072(3) Uani d 1 . .
C C55 1.0540(7) 0.8573(2) 0.0236(6) 0.078(3) Uani d 1 . .
H H55A 1.1003 0.8653 0.0687 0.094 Uiso calc 1 . .
H H55B 1.0778 0.8584 -0.0253 0.094 Uiso calc 1 . .
C C54 1.0787(6) 0.7878(2) 0.0027(5) 0.059(2) Uani d 1 . .
C C49 1.0516(7) 0.7758(3) -0.0764(5) 0.063(2) Uani d 1 . .
C C48 0.9604(7) 0.7871(3) -0.1235(5) 0.071(2) Uani d 1 . .
H H48A 0.9638 0.7954 -0.1780 0.085 Uiso calc 1 . .
H H48B 0.9371 0.8097 -0.0973 0.085 Uiso calc 1 . .
C C80 0.8997(7) 0.7501(3) -0.1267(5) 0.065(2) Uani d 1 . .
C C81 0.8386(6) 0.7462(3) -0.0764(5) 0.057(2) Uani d 1 . .
C C76 0.7885(7) 0.7106(3) -0.0714(5) 0.066(2) Uani d 1 . .
C C75 0.7362(6) 0.7051(3) -0.0078(5) 0.066(2) Uani d 1 . .
H H75A 0.6829 0.6900 -0.0297 0.079 Uiso calc 1 . .
H H75B 0.7193 0.7316 0.0099 0.079 Uiso calc 1 . .
C C71 0.7892(6) 0.6822(3) 0.0641(5) 0.057(2) Uani d 1 . .
C C72 0.8332(6) 0.7018(3) 0.1333(5) 0.056(2) Uani d 1 . .
C C73 0.7429(7) 0.7509(3) 0.1726(6) 0.077(3) Uani d 1 . .
H H73A 0.7325 0.7279 0.2056 0.092 Uiso calc 1 . .
H H73B 0.6936 0.7526 0.1269 0.092 Uiso calc 1 . .
C C74 0.7465(9) 0.7890(3) 0.2214(7) 0.078(3) Uani d 1 . .
O O21 0.6757(5) 0.8004(2) 0.2371(5) 0.107(3) Uani d 1 . .
C C65 1.0060(8) 0.8450(3) 0.2658(6) 0.071(3) Uani d 1 . .
C C64 1.0440(6) 0.8035(2) 0.2796(5) 0.065(2) Uani d 1 . .
H H64A 1.1076 0.8054 0.2953 0.078 Uiso calc 1 . .
H H64B 1.0222 0.7905 0.3234 0.078 Uiso calc 1 . .
C C63 1.0717(6) 0.7429(2) 0.2129(5) 0.0519(19) Uani d 1 . .
C C62 1.0402(6) 0.7085(3) 0.2450(5) 0.058(2) Uani d 1 . .
C C66 0.9483(6) 0.7052(2) 0.2639(5) 0.062(2) Uani d 1 . .
H H66A 0.9240 0.7322 0.2681 0.075 Uiso calc 1 . .
H H66B 0.9510 0.6911 0.3150 0.075 Uiso calc 1 . .
C C67 0.8904(6) 0.6814(2) 0.1952(5) 0.055(2) Uani d 1 . .
C C82 0.7548(7) 0.8055(3) -0.0644(5) 0.074(3) Uani d 1 . .
H H82A 0.7070 0.7886 -0.0930 0.088 Uiso calc 1 . .
H H82B 0.7743 0.8230 -0.1036 0.088 Uiso calc 1 . .
C C83 0.7229(7) 0.8306(3) -0.0041(6) 0.070(2) Uani d 1 . .
O O24 0.6513(5) 0.8503(2) -0.0341(4) 0.099(3) Uani d 1 . .
C C53 1.1560(7) 0.7734(3) 0.0517(6) 0.063(2) Uani d 1 . .
C C57 1.1796(6) 0.7806(3) 0.1429(5) 0.068(2) Uani d 1 . .
H H57A 1.2428 0.7846 0.1595 0.081 Uiso calc 1 . .
H H57B 1.1504 0.8051 0.1564 0.081 Uiso calc 1 . .
C C58 1.1519(6) 0.7449(3) 0.1868(5) 0.060(2) Uani d 1 . .
C C59 1.2061(7) 0.7097(3) 0.1977(5) 0.071(3) Uani d 1 . .
H H59 1.2603 0.7099 0.1818 0.085 Uiso calc 1 . .
C C60 1.1786(7) 0.6755(3) 0.2316(6) 0.077(3) Uani d 1 . .
H H60 1.2149 0.6527 0.2394 0.093 Uiso calc 1 . .
C C61 1.0981(7) 0.6743(3) 0.2544(5) 0.074(3) Uani d 1 . .
H H61 1.0810 0.6504 0.2766 0.089 Uiso calc 1 . .
C C52 1.2124(7) 0.7497(3) 0.0162(6) 0.075(3) Uani d 1 . .
H H52 1.2658 0.7405 0.0466 0.090 Uiso calc 1 . .
C C51 1.1873(7) 0.7399(3) -0.0658(6) 0.081(3) Uani d 1 . .
H H51 1.2249 0.7246 -0.0906 0.098 Uiso calc 1 . .
C C50 1.1079(7) 0.7526(3) -0.1101(5) 0.072(3) Uani d 1 . .
H H50 1.0920 0.7452 -0.1644 0.087 Uiso calc 1 . .
C C79 0.9051(7) 0.7176(3) -0.1797(5) 0.078(3) Uani d 1 . .
H H79 0.9430 0.7191 -0.2160 0.093 Uiso calc 1 . .
C C78 0.8539(7) 0.6836(3) -0.1775(6) 0.082(3) Uani d 1 . .
H H78 0.8572 0.6624 -0.2135 0.099 Uiso calc 1 . .
C C77 0.7985(7) 0.6795(3) -0.1246(6) 0.078(3) Uani d 1 . .
H H77 0.7669 0.6554 -0.1242 0.093 Uiso calc 1 . .
C C70 0.7962(7) 0.6396(3) 0.0617(6) 0.072(3) Uani d 1 . .
H H70 0.7667 0.6253 0.0166 0.087 Uiso calc 1 . .
C C69 0.8463(7) 0.6189(3) 0.1254(6) 0.071(3) Uani d 1 . .
H H69 0.8482 0.5905 0.1247 0.086 Uiso calc 1 . .
C C68 0.8932(7) 0.6397(3) 0.1894(6) 0.071(3) Uani d 1 . .
H H68 0.9285 0.6252 0.2310 0.085 Uiso calc 1 . .
C C38 0.6273(7) 0.9224(3) 0.0924(6) 0.066(2) Uani d 1 . .
C C37 0.5779(7) 0.9427(3) 0.1492(6) 0.071(3) Uani d 1 . .
H H37A 0.5201 0.9508 0.1196 0.085 Uiso calc 1 . .
H H37B 0.5697 0.9234 0.1907 0.085 Uiso calc 1 . .
C C36 0.5629(6) 1.0070(3) 0.2041(5) 0.058(2) Uani d 1 . .
C C35 0.5321(6) 1.0037(3) 0.2746(6) 0.065(2) Uani d 1 . .
C C39 0.5705(6) 0.9728(3) 0.3411(5) 0.071(2) Uani d 1 . .
H H39A 0.5963 0.9501 0.3171 0.085 Uiso calc 1 . .
H H39B 0.5234 0.9621 0.3654 0.085 Uiso calc 1 . .
C C40 0.6414(7) 0.9926(3) 0.4074(5) 0.066(2) Uani d 1 . .
C C45 0.7299(7) 0.9918(3) 0.4076(5) 0.064(2) Uani d 1 . .
C C44 0.7933(7) 1.0127(3) 0.4628(6) 0.064(2) Uani d 1 . .
C C12 0.8874(6) 1.0162(3) 0.4516(6) 0.076(3) Uani d 1 . .
H H12A 0.9015 0.9929 0.4211 0.091 Uiso calc 1 . .
H H12B 0.9270 1.0161 0.5040 0.091 Uiso calc 1 . .
C C13 0.9003(6) 1.0554(3) 0.4067(6) 0.074(3) Uani d 1 . .
C C18 0.9001(6) 1.0555(3) 0.3243(6) 0.068(2) Uani d 1 . .
C C19 0.9910(7) 1.0084(3) 0.2743(7) 0.084(3) Uani d 1 . .
H H19A 1.0339 1.0244 0.3114 0.101 Uiso calc 1 . .
H H19B 0.9961 1.0154 0.2195 0.101 Uiso calc 1 . .
C C20 1.0092(8) 0.9644(4) 0.2888(7) 0.087(3) Uani d 1 . .
O O3 1.0766(6) 0.9497(2) 0.2612(6) 0.132(3) Uani d 1 . .
H H3C 1.0985 0.9680 0.2384 0.198 Uiso calc 1 . .
C C31 0.5350(6) 1.0372(3) 0.1467(6) 0.062(2) Uani d 1 . .
C C30 0.5773(6) 1.0435(3) 0.0756(5) 0.070(2) Uani d 1 . .
H H30A 0.5327 1.0504 0.0284 0.083 Uiso calc 1 . .
H H30B 0.6058 1.0184 0.0640 0.083 Uiso calc 1 . .
C C26 0.6458(7) 1.0778(3) 0.0932(5) 0.062(2) Uani d 1 . .
C C27 0.7353(7) 1.0705(3) 0.1196(5) 0.062(2) Uani d 1 . .
C C28 0.7960(7) 1.0206(3) 0.0479(5) 0.077(3) Uani d 1 . .
H H28A 0.8259 1.0441 0.0311 0.093 Uiso calc 1 . .
H H28B 0.7450 1.0148 0.0056 0.093 Uiso calc 1 . .
C C29 0.8574(7) 0.9844(3) 0.0576(6) 0.076(3) Uani d 1 . .
C C22 0.7953(7) 1.1009(3) 0.1451(6) 0.075(3) Uani d 1 . .
C C21 0.8886(6) 1.0929(3) 0.1882(6) 0.076(2) Uani d 1 . .
H H21A 0.9265 1.1141 0.1743 0.091 Uiso calc 1 . .
H H21B 0.9080 1.0670 0.1698 0.091 Uiso calc 1 . .
C C16 0.8996(7) 1.1287(3) 0.3229(8) 0.091(3) Uani d 1 . .
H H16 0.8971 1.1534 0.2955 0.109 Uiso calc 1 . .
C C15 0.9053(7) 1.1283(3) 0.4058(8) 0.094(3) Uani d 1 . .
H H15 0.9101 1.1529 0.4339 0.112 Uiso calc 1 . .
C C14 0.9039(7) 1.0928(3) 0.4467(7) 0.089(3) Uani d 1 . .
H H14 0.9053 1.0933 0.5021 0.106 Uiso calc 1 . .
C C46 0.7787(7) 0.9272(3) 0.3804(5) 0.071(3) Uani d 1 . .
H H46A 0.7323 0.9174 0.4065 0.086 Uiso calc 1 . .
H H46B 0.8328 0.9284 0.4211 0.086 Uiso calc 1 . .
C C47 0.7906(7) 0.8975(3) 0.3148(6) 0.075(3) Uani d 1 . .
C C34 0.4638(7) 1.0294(3) 0.2864(6) 0.076(3) Uani d 1 . .
H H34 0.4410 1.0273 0.3332 0.091 Uiso calc 1 . .
C C33 0.4311(7) 1.0576(3) 0.2285(6) 0.079(3) Uani d 1 . .
H H33 0.3836 1.0737 0.2348 0.095 Uiso calc 1 . .
C C32 0.4671(7) 1.0623(3) 0.1614(6) 0.074(3) Uani d 1 . .
H H32 0.4458 1.0828 0.1246 0.089 Uiso calc 1 . .
C C41 0.6148(7) 1.0157(3) 0.4697(6) 0.075(3) Uani d 1 . .
H H41 0.5553 1.0180 0.4711 0.090 Uiso calc 1 . .
C C42 0.6763(8) 1.0343(3) 0.5275(6) 0.075(3) Uani d 1 . .
H H42 0.6590 1.0476 0.5704 0.091 Uiso calc 1 . .
C C43 0.7647(7) 1.0335(3) 0.5227(6) 0.075(3) Uani d 1 . .
H H43 0.8054 1.0476 0.5612 0.090 Uiso calc 1 . .
C C23 0.7642(8) 1.1421(3) 0.1352(6) 0.080(3) Uani d 1 . .
H H23 0.8031 1.1637 0.1500 0.096 Uiso calc 1 . .
C C24 0.6768(8) 1.1496(3) 0.1036(6) 0.081(3) Uani d 1 . .
H H24 0.6575 1.1764 0.0946 0.097 Uiso calc 1 . .
C C25 0.6182(7) 1.1186(3) 0.0853(5) 0.070(3) Uani d 1 . .
H H25 0.5588 1.1245 0.0673 0.084 Uiso calc 1 . .
C C17 0.8977(6) 1.0916(3) 0.2796(7) 0.074(2) Uani d 1 . .
O O8 0.6991(5) 0.93465(19) 0.0826(4) 0.0787(17) Uani d 1 . .
O O18 1.0286(5) 0.86660(19) 0.3316(4) 0.101(3) Uani d 1 . .
H H18C 1.0076 0.8896 0.3239 0.151 Uiso calc 1 . .
S S1S1 0.3331(5) 0.9132(2) 0.1262(4) 0.1557(18) Uani d 0.682(2) A 1
C C2S 0.3441(12) 0.9276(4) 0.2356(9) 0.216(7) Uani d 1 . .
H H2S1 0.4054 0.9307 0.2600 0.323 Uiso calc 0.682(2) A 1
H H2S2 0.3139 0.9529 0.2394 0.323 Uiso calc 0.682(2) A 1
H H2S3 0.3187 0.9066 0.2633 0.323 Uiso calc 0.682(2) A 1
H H2S4 0.3849 0.9153 0.2796 0.323 Uiso calc 0.318(2) A 2
H H2S5 0.3756 0.9449 0.2053 0.323 Uiso calc 0.318(2) A 2
H H2S6 0.3018 0.9436 0.2567 0.323 Uiso calc 0.318(2) A 2
C C1S 0.3705(12) 0.8624(4) 0.1223(9) 0.203(6) Uani d 1 . .
H H1S1 0.4338 0.8622 0.1313 0.305 Uiso calc 0.682(2) A 1
H H1S2 0.3515 0.8465 0.1633 0.305 Uiso calc 0.682(2) A 1
H H1S3 0.3467 0.8510 0.0700 0.305 Uiso calc 0.682(2) A 1
H H1S4 0.4100 0.8467 0.1620 0.305 Uiso calc 0.318(2) A 2
H H1S5 0.3402 0.8446 0.0806 0.305 Uiso calc 0.318(2) A 2
H H1S6 0.4036 0.8823 0.0989 0.305 Uiso calc 0.318(2) A 2
C C4S 0.0170(8) 0.6763(2) 0.0130(7) 0.111(4) Uani d 1 . .
H H4S1 0.0323 0.6892 0.0650 0.167 Uiso calc 0.536(3) B 1
H H4S2 0.0175 0.6962 -0.0287 0.167 Uiso calc 0.536(3) B 1
H H4S3 -0.0407 0.6645 0.0064 0.167 Uiso calc 0.536(3) B 1
H H4S4 -0.0141 0.6802 0.0562 0.167 Uiso calc 0.464(3) B 2
H H4S5 0.0767 0.6856 0.0298 0.167 Uiso calc 0.464(3) B 2
H H4S6 -0.0115 0.6915 -0.0336 0.167 Uiso calc 0.464(3) B 2
C C3S 0.0874(10) 0.5926(3) 0.0608(9) 0.185(6) Uani d 1 . .
H H3S1 0.1091 0.5981 0.1172 0.277 Uiso calc 0.536(3) B 1
H H3S2 0.0261 0.5854 0.0522 0.277 Uiso calc 0.536(3) B 1
H H3S3 0.1201 0.5704 0.0441 0.277 Uiso calc 0.536(3) B 1
H H3S4 0.0631 0.5909 0.1087 0.277 Uiso calc 0.464(3) B 2
H H3S5 0.0929 0.5657 0.0399 0.277 Uiso calc 0.464(3) B 2
H H3S6 0.1444 0.6052 0.0737 0.277 Uiso calc 0.464(3) B 2
O O2S 0.0638(10) 0.6206(3) -0.0755(6) 0.242(6) Uani d 1 . .
S S2S1 0.0995(6) 0.6350(3) 0.0054(6) 0.1557(18) Uani d 0.536(3) B 1
S S2S2 0.0171(6) 0.6221(2) -0.0127(5) 0.121(3) Uani d 0.464(3) B 2
S S2B 0.3804(15) 0.6137(4) 0.2850(5) 0.099(3) Uani d 0.516(3) C 2
S S2A 0.489(2) 0.7443(6) 0.1382(6) 0.104(3) Uani d 0.484(3) C 1
C C3 0.2938(8) 0.5534(4) 0.2120(9) 0.120(4) Uani d 1 . .
H H3 0.2632 0.5289 0.2080 0.144 Uiso calc 1 . .
C C2 0.3307(8) 0.5712(4) 0.2866(8) 0.108(3) Uani d 1 . .
H H2 0.3319 0.5588 0.3364 0.130 Uiso calc 1 C 1
C C4 0.3066(8) 0.5758(4) 0.1420(8) 0.109(3) Uani d 1 . .
H H4 0.2869 0.5621 0.0934 0.131 Uiso calc 1 C 1
C C10 0.4826(9) 0.7532(4) -0.0157(8) 0.117(4) Uani d 1 . .
H H10 0.4946 0.7657 -0.0619 0.140 Uiso calc 1 . .
C C9 0.5091(8) 0.7693(4) 0.0593(7) 0.110(4) Uani d 1 . .
H H9 0.5384 0.7942 0.0661 0.132 Uiso calc 1 C 1
C C11 0.4357(9) 0.7162(5) -0.0186(7) 0.115(4) Uani d 1 . .
H H11 0.4099 0.7007 -0.0634 0.137 Uiso calc 1 C 1
S S1B 0.3602(16) 0.6471(5) 0.0315(8) 0.095(3) Uani d 0.516(3) C 2
S S1A 0.3521(19) 0.6337(5) 0.0475(9) 0.121(4) Uani d 0.484(3) C 1
C C5A 0.341(2) 0.6117(7) 0.1332(13) 0.109(6) Uani d 0.484(3) C 1
C C6A 0.372(2) 0.6286(7) 0.2073(13) 0.089(5) Uani d 0.484(3) C 1
C C1A 0.365(6) 0.6093(14) 0.2774(16) 0.103(8) Uani d 0.484(3) C 1
H H1A 0.3858 0.6237 0.3250 0.124 Uiso calc 0.484(3) C 1
C C5B 0.4156(16) 0.6915(6) 0.0324(11) 0.080(4) Uani d 0.516(3) C 2
C C6B 0.4452(18) 0.7070(6) 0.1113(10) 0.077(4) Uani d 0.516(3) C 2
N N1A 0.411(2) 0.6639(7) 0.1871(11) 0.084(5) Uani d 0.484(3) C 1
C C8B 0.360(2) 0.6125(7) 0.1836(10) 0.090(5) Uani d 0.516(3) C 2
C C1B 0.491(6) 0.7443(17) 0.1220(15) 0.090(7) Uani d 0.516(3) C 2
H H1B 0.5104 0.7532 0.1749 0.108 Uiso calc 0.516(3) C 2
C C7B 0.3815(14) 0.6473(6) 0.1345(10) 0.079(4) Uani d 0.516(3) C 2
C C7A 0.4068(16) 0.6726(6) 0.1084(11) 0.083(4) Uani d 0.484(3) C 1
N N1B 0.4261(19) 0.6800(6) 0.1712(10) 0.073(4) Uani d 0.516(3) C 2
C C8A 0.438(2) 0.7083(7) 0.0699(10) 0.090(5) Uani d 0.484(3) C 1
O O1S 0.2327(8) 0.9115(5) 0.1115(9) 0.244(6) Uani d 1 . .
S S1S2 0.2888(9) 0.8890(4) 0.1715(9) 0.1557(18) Uani d 0.318(2) A 2

loop_
_atom_site_aniso_label
_atom_site_aniso_U_11
_atom_site_aniso_U_22
_atom_site_aniso_U_33
_atom_site_aniso_U_12
_atom_site_aniso_U_13
_atom_site_aniso_U_23
Na1 0.074(2) 0.0561(19) 0.063(2) 0.0048(17) 0.0180(18) 0.0056(15)
O13 0.072(4) 0.049(3) 0.060(3) 0.004(3) 0.019(3) 0.001(3)
Na3 0.070(2) 0.0554(18) 0.062(2) 0.0074(17) 0.0108(17) -0.0017(16)
O19 0.070(4) 0.051(3) 0.062(4) 0.000(3) 0.022(3) -0.004(3)
Na2 0.085(3) 0.061(2) 0.090(3) 0.0057(19) 0.032(2) -0.0043(18)
O17 0.103(5) 0.056(3) 0.072(4) 0.006(3) 0.017(3) -0.007(3)
O16 0.074(4) 0.048(3) 0.049(3) 0.002(3) 0.013(3) -0.008(2)
O2W 0.269(14) 0.164(9) 0.150(9) 0.064(9) 0.100(9) 0.030(7)
O20 0.099(5) 0.066(4) 0.077(4) 0.009(4) 0.019(4) -0.012(3)
O1W 0.224(12) 0.131(8) 0.168(9) 0.034(8) 0.090(8) 0.029(7)
O22 0.069(4) 0.061(3) 0.054(3) 0.017(3) 0.010(3) -0.002(3)
O23 0.083(4) 0.070(3) 0.061(3) 0.013(3) 0.013(3) -0.006(3)
O14 0.084(5) 0.063(4) 0.092(4) 0.010(3) 0.024(4) -0.002(3)
O7 0.070(4) 0.051(3) 0.069(4) 0.000(3) 0.012(3) -0.009(3)
O1 0.071(4) 0.066(3) 0.079(4) 0.008(3) 0.015(3) -0.009(3)
O9 0.078(5) 0.092(5) 0.090(5) 0.012(4) 0.007(4) -0.029(4)
O4 0.083(4) 0.053(3) 0.066(4) 0.014(3) 0.029(3) 0.005(3)
O5 0.086(4) 0.064(3) 0.070(4) 0.014(3) 0.024(3) 0.012(3)
O6 0.150(7) 0.080(5) 0.080(4) 0.035(5) 0.054(5) 0.013(4)
O10 0.089(5) 0.051(3) 0.059(3) 0.009(3) 0.017(3) 0.010(3)
O11 0.120(6) 0.056(3) 0.065(4) 0.011(3) 0.023(4) 0.006(3)
O12 0.152(7) 0.063(4) 0.069(4) 0.022(4) 0.021(4) 0.004(3)
O2 0.175(9) 0.067(5) 0.120(7) 0.015(5) 0.071(6) 0.012(4)
O15 0.107(6) 0.060(4) 0.135(6) 0.010(4) 0.050(5) 0.014(4)
C56 0.088(7) 0.064(5) 0.071(6) 0.006(5) 0.029(6) 0.004(5)
C55 0.084(7) 0.052(5) 0.103(8) 0.002(5) 0.031(6) 0.008(5)
C54 0.072(6) 0.047(5) 0.062(5) 0.008(4) 0.024(4) 0.005(4)
C49 0.084(6) 0.058(5) 0.050(5) 0.016(5) 0.020(4) 0.008(4)
C48 0.098(6) 0.064(5) 0.053(5) 0.014(5) 0.024(5) 0.009(5)
C80 0.079(6) 0.066(5) 0.051(5) 0.017(4) 0.015(4) 0.005(4)
C81 0.058(6) 0.062(5) 0.048(5) 0.020(4) 0.000(4) 0.000(4)
C76 0.070(7) 0.063(5) 0.061(5) 0.007(5) 0.003(5) -0.003(4)
C75 0.062(7) 0.061(5) 0.071(5) -0.006(5) 0.005(4) -0.007(4)
C71 0.050(6) 0.051(4) 0.072(5) 0.000(4) 0.018(4) -0.010(4)
C72 0.055(6) 0.049(4) 0.066(5) -0.002(4) 0.021(4) -0.003(4)
C73 0.085(7) 0.066(6) 0.090(7) 0.003(5) 0.041(6) -0.008(5)
C74 0.093(7) 0.062(6) 0.088(8) 0.014(6) 0.041(6) 0.007(5)
O21 0.119(6) 0.087(5) 0.135(7) 0.017(5) 0.072(6) 0.002(5)
C65 0.108(8) 0.049(5) 0.061(5) 0.002(5) 0.026(5) -0.012(4)
C64 0.082(7) 0.055(5) 0.056(5) 0.001(5) 0.013(4) -0.011(4)
C63 0.064(5) 0.047(4) 0.041(5) 0.001(4) 0.001(4) -0.011(4)
C62 0.077(5) 0.053(5) 0.041(5) -0.002(4) 0.006(4) 0.001(4)
C66 0.090(6) 0.050(5) 0.048(5) -0.003(5) 0.017(4) 0.007(4)
C67 0.072(6) 0.043(4) 0.057(5) 0.001(4) 0.028(4) -0.005(4)
C82 0.081(7) 0.081(6) 0.055(5) 0.035(5) 0.006(5) -0.005(5)
C83 0.079(7) 0.074(6) 0.059(5) 0.014(5) 0.021(4) -0.003(5)
O24 0.104(6) 0.107(5) 0.074(5) 0.054(5) -0.010(4) -0.018(4)
C53 0.066(6) 0.062(6) 0.065(5) 0.000(4) 0.019(4) -0.005(4)
C57 0.066(7) 0.071(6) 0.066(5) 0.007(5) 0.013(4) 0.001(5)
C58 0.059(6) 0.062(5) 0.057(5) 0.003(4) 0.002(5) -0.003(4)
C59 0.069(6) 0.075(6) 0.066(6) 0.014(5) 0.003(5) -0.007(5)
C60 0.089(7) 0.072(6) 0.065(6) 0.020(6) 0.003(6) 0.002(5)
C61 0.104(7) 0.053(5) 0.061(6) 0.011(5) 0.005(6) 0.002(5)
C52 0.062(6) 0.088(7) 0.077(6) 0.010(5) 0.017(5) -0.004(5)
C51 0.097(8) 0.086(7) 0.069(6) 0.029(6) 0.035(6) -0.002(6)
C50 0.092(7) 0.084(7) 0.047(5) 0.013(6) 0.027(5) 0.005(5)
C79 0.097(8) 0.084(6) 0.053(6) 0.018(5) 0.017(5) -0.011(5)
C78 0.094(9) 0.082(6) 0.069(7) 0.022(6) 0.012(5) -0.011(6)
C77 0.086(8) 0.076(6) 0.065(6) 0.007(6) 0.002(5) -0.018(5)
C70 0.071(7) 0.050(5) 0.097(7) 0.000(5) 0.018(5) -0.010(5)
C69 0.073(8) 0.048(5) 0.093(7) 0.006(5) 0.017(5) -0.009(4)
C68 0.093(8) 0.053(5) 0.069(6) 0.008(5) 0.024(5) 0.002(4)
C38 0.078(6) 0.059(6) 0.060(6) 0.012(5) 0.011(5) -0.001(4)
C37 0.082(6) 0.058(5) 0.074(6) -0.015(5) 0.021(5) -0.014(4)
C36 0.060(5) 0.052(5) 0.064(5) -0.003(4) 0.014(4) -0.004(4)
C35 0.067(6) 0.056(5) 0.076(5) -0.007(4) 0.022(4) 0.000(4)
C39 0.086(7) 0.055(5) 0.079(6) -0.010(5) 0.035(5) 0.006(4)
C40 0.091(6) 0.053(5) 0.059(5) -0.010(5) 0.030(4) 0.012(4)
C45 0.083(5) 0.058(5) 0.055(5) 0.005(5) 0.020(5) 0.004(4)
C44 0.076(6) 0.061(6) 0.059(5) 0.011(5) 0.019(4) 0.004(4)
C12 0.066(6) 0.088(6) 0.070(6) 0.009(6) 0.004(5) -0.004(5)
C13 0.058(6) 0.078(5) 0.085(6) -0.001(5) 0.011(6) -0.013(5)
C18 0.051(6) 0.067(5) 0.083(5) -0.002(5) 0.009(5) -0.014(4)
C19 0.071(6) 0.074(6) 0.110(8) 0.013(5) 0.029(6) 0.007(6)
C20 0.089(8) 0.075(7) 0.100(9) 0.014(6) 0.030(7) -0.010(6)
O3 0.102(7) 0.107(6) 0.195(9) 0.031(5) 0.050(6) -0.006(6)
C31 0.069(6) 0.049(5) 0.069(6) -0.004(4) 0.016(5) 0.003(4)
C30 0.078(6) 0.062(5) 0.066(6) 0.003(5) 0.008(5) 0.008(5)
C26 0.079(6) 0.058(5) 0.054(5) 0.004(4) 0.023(5) 0.008(4)
C27 0.082(5) 0.053(4) 0.055(5) 0.012(4) 0.023(5) -0.001(4)
C28 0.111(9) 0.064(6) 0.063(6) 0.023(5) 0.030(6) 0.007(4)
C29 0.101(7) 0.061(5) 0.071(5) 0.016(5) 0.033(5) 0.008(4)
C22 0.077(6) 0.059(5) 0.097(7) 0.006(4) 0.035(5) 0.012(5)
C21 0.067(6) 0.063(6) 0.109(6) 0.002(5) 0.042(5) 0.002(5)
C16 0.068(7) 0.071(6) 0.138(8) -0.014(6) 0.033(8) -0.022(6)
C15 0.071(8) 0.078(6) 0.138(8) -0.014(6) 0.033(8) -0.047(7)
C14 0.070(7) 0.092(6) 0.110(8) -0.013(7) 0.031(7) -0.041(6)
C46 0.089(8) 0.065(5) 0.061(5) 0.010(5) 0.018(5) 0.007(4)
C47 0.103(8) 0.052(4) 0.073(5) 0.011(5) 0.028(6) 0.006(4)
C34 0.074(7) 0.072(6) 0.085(7) -0.001(5) 0.027(6) -0.004(5)
C33 0.063(7) 0.080(7) 0.098(8) 0.002(5) 0.023(6) 0.003(5)
C32 0.072(7) 0.064(6) 0.086(7) 0.007(5) 0.013(5) 0.008(5)
C41 0.087(7) 0.070(7) 0.076(6) 0.001(5) 0.033(5) 0.014(5)
C42 0.107(8) 0.063(6) 0.066(6) 0.006(6) 0.041(6) 0.002(5)
C43 0.095(7) 0.078(7) 0.053(5) 0.006(6) 0.014(5) 0.004(4)
C23 0.089(6) 0.051(5) 0.110(8) -0.005(5) 0.044(6) 0.008(5)
C24 0.097(7) 0.053(5) 0.102(8) 0.010(5) 0.043(7) 0.006(5)
C25 0.079(7) 0.065(5) 0.068(6) 0.008(4) 0.017(5) 0.005(5)
C17 0.052(6) 0.067(5) 0.108(6) -0.004(5) 0.033(5) -0.006(5)
O8 0.085(4) 0.077(4) 0.077(4) 0.007(3) 0.021(3) -0.005(3)
O18 0.154(8) 0.068(4) 0.074(4) 0.013(5) 0.009(5) -0.022(4)
S1S1 0.153(4) 0.142(4) 0.188(4) 0.001(3) 0.072(4) 0.032(3)
C2S 0.285(18) 0.154(12) 0.216(11) -0.038(12) 0.072(11) -0.042(10)
C1S 0.308(17) 0.154(10) 0.186(14) 0.041(11) 0.139(12) 0.023(10)
C4S 0.143(10) 0.082(6) 0.109(9) -0.010(6) 0.026(8) -0.011(6)
C3S 0.235(17) 0.133(9) 0.176(11) 0.000(10) 0.015(11) 0.045(9)
O2S 0.436(18) 0.169(9) 0.149(7) 0.085(11) 0.129(9) 0.008(7)
S2S1 0.153(4) 0.142(4) 0.188(4) 0.001(3) 0.072(4) 0.032(3)
S2S2 0.149(8) 0.079(4) 0.141(6) 0.023(5) 0.043(5) -0.027(4)
S2B 0.089(9) 0.110(5) 0.099(4) 0.009(4) 0.018(5) 0.000(4)
S2A 0.116(7) 0.116(6) 0.082(4) 0.005(5) 0.027(6) -0.003(4)
C3 0.082(9) 0.116(9) 0.163(10) 0.001(7) 0.023(9) -0.019(7)
C2 0.077(9) 0.107(8) 0.137(8) 0.013(6) 0.014(7) 0.000(7)
C4 0.074(9) 0.121(8) 0.132(7) 0.009(7) 0.017(7) -0.034(7)
C10 0.119(11) 0.141(10) 0.093(6) 0.037(8) 0.026(8) 0.027(7)
C9 0.113(10) 0.128(8) 0.096(7) 0.025(7) 0.035(8) 0.014(6)
C11 0.095(10) 0.153(10) 0.098(6) 0.026(8) 0.026(7) -0.001(6)
S1B 0.094(7) 0.114(8) 0.071(5) 0.012(6) 0.007(5) -0.022(4)
S1A 0.126(10) 0.141(11) 0.084(6) 0.008(9) -0.007(8) -0.046(6)
C5A 0.094(15) 0.111(12) 0.111(9) 0.016(10) -0.006(13) -0.021(10)
C6A 0.070(13) 0.103(12) 0.088(8) 0.021(11) 0.006(11) -0.019(8)
C1A 0.077(19) 0.116(14) 0.115(10) 0.008(14) 0.017(15) -0.006(11)
C5B 0.075(12) 0.091(11) 0.075(8) 0.037(8) 0.017(10) -0.022(7)
C6B 0.069(12) 0.092(10) 0.069(8) 0.027(8) 0.009(11) -0.011(8)
N1A 0.078(13) 0.105(14) 0.072(7) 0.025(11) 0.021(10) -0.028(8)
C8B 0.071(12) 0.109(11) 0.088(7) 0.019(10) 0.010(12) -0.011(8)
C1B 0.091(17) 0.103(14) 0.076(10) 0.010(12) 0.016(17) -0.011(11)
C7B 0.074(11) 0.093(10) 0.073(7) 0.027(8) 0.024(9) -0.033(7)
C7A 0.075(12) 0.102(10) 0.066(8) 0.032(9) -0.001(10) -0.025(7)
N1B 0.069(12) 0.080(11) 0.073(8) 0.034(9) 0.020(9) -0.014(7)
C8A 0.076(12) 0.107(10) 0.094(9) 0.039(9) 0.030(13) -0.013(9)
O1S 0.141(8) 0.279(13) 0.303(13) 0.014(9) 0.020(9) 0.071(10)
S1S2 0.153(4) 0.142(4) 0.188(4) 0.001(3) 0.072(4) 0.032(3)

loop_
_atom_type_symbol
_atom_type_description
_atom_type_scat_dispersion_real
_atom_type_scat_dispersion_imag
_atom_type_scat_source
C C 0.0181 0.0091 'International Tables Vol C Tables 4.2.6.8 and 6.1.1.4'
H H 0.0000 0.0000 'International Tables Vol C Tables 4.2.6.8 and 6.1.1.4'
O O 0.0492 0.0322 'International Tables Vol C Tables 4.2.6.8 and 6.1.1.4'
N N 0.0311 0.0180 'International Tables Vol C Tables 4.2.6.8 and 6.1.1.4'
S S 0.3331 0.5567 'International Tables Vol C Tables 4.2.6.8 and 6.1.1.4'
Cr Cr -0.1635 2.4439 'International Tables Vol C Tables 4.2.6.8 and 6.1.1.4'
Cu Cu -1.9646 0.5888 'International Tables Vol C Tables 4.2.6.8 and 6.1.1.4'
Na Na 0.1353 0.1239 'International Tables Vol C Tables 4.2.6.8 and 6.1.1.4'

loop_
_geom_angle_atom_site_label_1
_geom_angle_atom_site_label_2
_geom_angle_atom_site_label_3
_geom_angle
O11 Na1 O4 151.9(3)
O11 Na1 O7 93.0(3)
O4 Na1 O7 84.9(2)
O11 Na1 O5 90.2(2)
O4 Na1 O5 70.1(2)
O7 Na1 O5 128.9(2)
O11 Na1 O10 70.0(2)
O4 Na1 O10 136.7(2)
O7 Na1 O10 81.0(2)
O5 Na1 O10 145.9(3)
O11 Na1 O1 115.3(3)
O4 Na1 O1 82.7(2)
O7 Na1 O1 139.0(2)
O5 Na1 O1 82.4(2)
O10 Na1 O1 81.7(2)
O11 Na1 O8 71.2(2)
O4 Na1 O8 82.8(2)
O7 Na1 O8 64.1(2)
O5 Na1 O8 69.0(2)
O10 Na1 O8 125.3(2)
O1 Na1 O8 150.9(3)
O11 Na1 C47 19.8(2)
O4 Na1 C47 171.6(3)
O7 Na1 C47 93.3(3)
O5 Na1 C47 105.1(3)
O10 Na1 C47 50.7(2)
O1 Na1 C47 103.8(3)
O8 Na1 C47 89.0(3)
O11 Na1 C29 105.4(3)
O4 Na1 C29 51.1(2)
O7 Na1 C29 112.8(3)
O5 Na1 C29 20.8(2)
O10 Na1 C29 165.9(3)
O1 Na1 C29 88.8(3)
O8 Na1 C29 62.6(3)
C47 Na1 C29 122.9(3)
O11 Na1 Na2 44.92(18)
O4 Na1 Na2 108.57(18)
O7 Na1 Na2 104.66(18)
O5 Na1 Na2 48.99(16)
O10 Na1 Na2 114.56(18)
O1 Na1 Na2 116.4(2)
O8 Na1 Na2 46.53(17)
C47 Na1 Na2 63.9(2)
C29 Na1 Na2 60.76(19)
C54 O13 C55 109.9(6)
C54 O13 Na3 130.6(5)
C55 O13 Na3 119.5(5)
O23 Na3 O16 149.4(2)
O23 Na3 O22 68.5(2)
O16 Na3 O22 135.0(2)
O23 Na3 O17 96.9(2)
O16 Na3 O17 67.4(2)
O22 Na3 O17 154.2(2)
O23 Na3 O13 126.5(2)
O16 Na3 O13 80.7(2)
O22 Na3 O13 84.3(2)
O17 Na3 O13 88.3(2)
O23 Na3 O19 83.3(2)
O16 Na3 O19 83.9(2)
O22 Na3 O19 78.4(2)
O17 Na3 O19 122.4(2)
O13 Na3 O19 136.4(2)
O23 Na3 O14 69.4(2)
O16 Na3 O14 124.5(2)
O22 Na3 O14 83.1(2)
O17 Na3 O14 71.6(2)
O13 Na3 O14 62.0(2)
O19 Na3 O14 151.2(3)
O23 Na3 O20 70.5(2)
O16 Na3 O20 79.1(2)
O22 Na3 O20 122.8(2)
O17 Na3 O20 67.2(2)
O13 Na3 O20 152.9(2)
O19 Na3 O20 58.68(19)
O14 Na3 O20 116.9(2)
O23 Na3 Na2 48.83(17)
O16 Na3 Na2 117.65(18)
O22 Na3 Na2 107.03(18)
O17 Na3 Na2 50.88(19)
O13 Na3 Na2 103.40(17)
O19 Na3 Na2 119.86(19)
O14 Na3 Na2 46.12(16)
O20 Na3 Na2 70.79(15)
C72 O19 C73 109.7(6)
C72 O19 Na3 131.8(5)
C73 O19 Na3 118.1(5)
O11 Na2 O14 166.3(3)
O11 Na2 O8 77.4(3)
O14 Na2 O8 116.1(3)
O11 Na2 O23 109.1(3)
O14 Na2 O23 74.0(2)
O8 Na2 O23 93.0(3)
O11 Na2 O5 88.8(2)
O14 Na2 O5 92.9(2)
O8 Na2 O5 73.0(2)
O23 Na2 O5 154.6(3)
O11 Na2 O17 90.6(3)
O14 Na2 O17 75.8(2)
O8 Na2 O17 167.8(3)
O23 Na2 O17 92.7(2)
O5 Na2 O17 105.3(2)
O11 Na2 Na3 116.7(2)
O14 Na2 Na3 55.14(17)
O8 Na2 Na3 139.5(2)
O23 Na2 Na3 46.99(17)
O5 Na2 Na3 139.9(2)
O17 Na2 Na3 48.37(16)
O11 Na2 Na1 45.40(16)
O14 Na2 Na1 139.5(2)
O8 Na2 Na1 54.68(17)
O23 Na2 Na1 138.9(2)
O5 Na2 Na1 47.04(16)
O17 Na2 Na1 115.09(19)
Na3 Na2 Na1 159.75(16)
C65 O17 Na3 116.2(6)
C65 O17 Na2 148.2(7)
Na3 O17 Na2 80.8(2)
C63 O16 C64 111.7(6)
C63 O16 Na3 131.5(4)
C64 O16 Na3 116.7(5)
H2WA O2W H2WB 94.6
C74 O20 Na3 103.7(6)
H1WA O1W H1WB 108.2
C81 O22 C82 110.8(6)
C81 O22 Na3 135.2(5)
C82 O22 Na3 113.9(5)
C83 O23 Na3 117.3(6)
C83 O23 Na2 120.6(6)
Na3 O23 Na2 84.2(2)
C56 O14 Na2 127.4(7)
C56 O14 Na3 114.3(6)
Na2 O14 Na3 78.7(2)
C36 O7 C37 109.9(7)
C36 O7 Na1 132.2(5)
C37 O7 Na1 117.9(5)
C18 O1 C19 112.3(7)
C18 O1 Na1 127.5(5)
C19 O1 Na1 118.7(6)
C38 O9 H9C 109.5
C27 O4 C28 110.7(6)
C27 O4 Na1 135.2(5)
C28 O4 Na1 114.1(5)
C29 O5 Na1 115.6(6)
C29 O5 Na2 117.7(6)
Na1 O5 Na2 84.0(2)
C45 O10 C46 111.0(6)
C45 O10 Na1 135.1(5)
C46 O10 Na1 113.8(5)
C47 O11 Na2 145.2(7)
C47 O11 Na1 119.8(6)
Na2 O11 Na1 89.7(2)
C47 O12 H12C 109.5
C56 O15 H15C 109.5
O14 C56 O15 124.9(10)
O14 C56 C55 122.6(9)
O15 C56 C55 112.5(10)
C56 C55 O13 111.3(8)
C56 C55 H55A 109.4
O13 C55 H55A 109.4
C56 C55 H55B 109.4
O13 C55 H55B 109.4
H55A C55 H55B 108.0
C49 C54 C53 122.5(9)
C49 C54 O13 119.1(9)
C53 C54 O13 118.4(8)
C50 C49 C54 117.9(10)
C50 C49 C48 121.6(9)
C54 C49 C48 120.5(8)
C49 C48 C80 109.0(7)
C49 C48 H48A 109.9
C80 C48 H48A 109.9
C49 C48 H48B 109.9
C80 C48 H48B 109.9
H48A C48 H48B 108.3
C81 C80 C79 116.9(9)
C81 C80 C48 122.6(8)
C79 C80 C48 120.5(9)
C80 C81 C76 124.0(8)
C80 C81 O22 118.4(8)
C76 C81 O22 117.6(8)
C77 C76 C81 115.8(9)
C77 C76 C75 121.8(9)
C81 C76 C75 122.1(8)
C76 C75 C71 110.7(8)
C76 C75 H75A 109.5
C71 C75 H75A 109.5
C76 C75 H75B 109.5
C71 C75 H75B 109.5
H75A C75 H75B 108.1
C72 C71 C70 117.4(9)
C72 C71 C75 122.4(8)
C70 C71 C75 120.1(8)
C71 C72 C67 122.4(8)
C71 C72 O19 120.3(8)
C67 C72 O19 117.2(8)
O19 C73 C74 112.8(8)
O19 C73 H73A 109.0
C74 C73 H73A 109.0
O19 C73 H73B 109.0
C74 C73 H73B 109.0
H73A C73 H73B 107.8
O21 C74 O20 125.5(11)
O21 C74 C73 115.8(11)
O20 C74 C73 118.6(10)
O17 C65 O18 126.3(9)
O17 C65 C64 124.1(9)
O18 C65 C64 109.6(9)
O16 C64 C65 110.6(7)
O16 C64 H64A 109.5
C65 C64 H64A 109.5
O16 C64 H64B 109.5
C65 C64 H64B 109.5
H64A C64 H64B 108.1
C62 C63 C58 124.5(8)
C62 C63 O16 118.2(8)
C58 C63 O16 117.3(8)
C63 C62 C61 115.0(9)
C63 C62 C66 123.8(8)
C61 C62 C66 121.0(8)
C62 C66 C67 107.9(7)
C62 C66 H66A 110.1
C67 C66 H66A 110.1
C62 C66 H66B 110.1
C67 C66 H66B 110.1
H66A C66 H66B 108.4
C68 C67 C72 116.7(9)
C68 C67 C66 122.7(9)
C72 C67 C66 120.6(7)
O22 C82 C83 110.6(7)
O22 C82 H82A 109.5
C83 C82 H82A 109.5
O22 C82 H82B 109.5
C83 C82 H82B 109.5
H82A C82 H82B 108.1
O23 C83 O24 123.3(9)
O23 C83 C82 123.8(10)
O24 C83 C82 112.9(9)
C52 C53 C54 118.2(9)
C52 C53 C57 118.4(9)
C54 C53 C57 123.3(8)
C58 C57 C53 110.2(7)
C58 C57 H57A 109.6
C53 C57 H57A 109.6
C58 C57 H57B 109.6
C53 C57 H57B 109.6
H57A C57 H57B 108.1
C63 C58 C59 117.4(9)
C63 C58 C57 123.7(8)
C59 C58 C57 118.7(9)
C60 C59 C58 119.8(10)
C60 C59 H59 120.1
C58 C59 H59 120.1
C59 C60 C61 121.1(10)
C59 C60 H60 119.4
C61 C60 H60 119.4
C60 C61 C62 122.1(10)
C60 C61 H61 119.0
C62 C61 H61 119.0
C53 C52 C51 118.7(10)
C53 C52 H52 120.7
C51 C52 H52 120.7
C50 C51 C52 120.8(9)
C50 C51 H51 119.6
C52 C51 H51 119.6
C51 C50 C49 121.4(9)
C51 C50 H50 119.3
C49 C50 H50 119.3
C78 C79 C80 119.3(10)
C78 C79 H79 120.4
C80 C79 H79 120.4
C77 C78 C79 122.8(10)
C77 C78 H78 118.6
C79 C78 H78 118.6
C78 C77 C76 121.1(10)
C78 C77 H77 119.4
C76 C77 H77 119.4
C69 C70 C71 120.3(9)
C69 C70 H70 119.8
C71 C70 H70 119.8
C68 C69 C70 120.1(9)
C68 C69 H69 120.0
C70 C69 H69 120.0
C69 C68 C67 122.6(9)
C69 C68 H68 118.7
C67 C68 H68 118.7
O8 C38 O9 126.1(9)
O8 C38 C37 122.4(9)
O9 C38 C37 111.5(9)
O7 C37 C38 111.7(8)
O7 C37 H37A 109.3
C38 C37 H37A 109.3
O7 C37 H37B 109.3
C38 C37 H37B 109.3
H37A C37 H37B 107.9
C35 C36 C31 123.1(9)
C35 C36 O7 119.2(8)
C31 C36 O7 117.6(8)
C36 C35 C34 118.7(9)
C36 C35 C39 122.2(9)
C34 C35 C39 119.0(9)
C35 C39 C40 111.3(7)
C35 C39 H39A 109.4
C40 C39 H39A 109.4
C35 C39 H39B 109.4
C40 C39 H39B 109.4
H39A C39 H39B 108.0
C45 C40 C41 116.6(10)
C45 C40 C39 124.0(9)
C41 C40 C39 119.3(10)
C40 C45 C44 124.3(9)
C40 C45 O10 116.7(9)
C44 C45 O10 119.0(9)
C43 C44 C45 116.8(10)
C43 C44 C12 121.4(10)
C45 C44 C12 121.4(9)
C44 C12 C13 110.7(8)
C44 C12 H12A 109.5
C13 C12 H12A 109.5
C44 C12 H12B 109.5
C13 C12 H12B 109.5
H12A C12 H12B 108.1
C14 C13 C18 118.3(10)
C14 C13 C12 119.8(10)
C18 C13 C12 121.6(9)
C13 C18 C17 122.4(9)
C13 C18 O1 118.0(9)
C17 C18 O1 119.6(9)
O1 C19 C20 109.9(9)
O1 C19 H19A 109.7
C20 C19 H19A 109.7
O1 C19 H19B 109.7
C20 C19 H19B 109.7
H19A C19 H19B 108.2
O2 C20 O3 117.7(11)
O2 C20 C19 126.2(11)
O3 C20 C19 115.8(11)
C20 O3 H3C 109.5
C32 C31 C36 115.8(9)
C32 C31 C30 122.1(8)
C36 C31 C30 122.1(9)
C31 C30 C26 110.1(7)
C31 C30 H30A 109.6
C26 C30 H30A 109.6
C31 C30 H30B 109.6
C26 C30 H30B 109.6
H30A C30 H30B 108.2
C27 C26 C25 117.4(9)
C27 C26 C30 122.8(8)
C25 C26 C30 119.7(9)
C22 C27 C26 123.1(9)
C22 C27 O4 117.6(9)
C26 C27 O4 119.3(9)
O4 C28 C29 112.5(7)
O4 C28 H28A 109.1
C29 C28 H28A 109.1
O4 C28 H28B 109.1
C29 C28 H28B 109.1
H28A C28 H28B 107.8
O5 C29 O6 125.2(9)
O5 C29 C28 120.9(9)
O6 C29 C28 113.8(9)
O6 C29 Na1 163.3(7)
C28 C29 Na1 79.1(5)
C27 C22 C23 117.2(10)
C27 C22 C21 123.4(9)
C23 C22 C21 119.2(10)
C22 C21 C17 112.3(8)
C22 C21 H21A 109.1
C17 C21 H21A 109.1
C22 C21 H21B 109.1
C17 C21 H21B 109.1
H21A C21 H21B 107.9
C15 C16 C17 120.4(11)
C15 C16 H16 119.8
C17 C16 H16 119.8
C14 C15 C16 121.1(11)
C14 C15 H15 119.5
C16 C15 H15 119.5
C15 C14 C13 120.8(11)
C15 C14 H14 119.6
C13 C14 H14 119.6
O10 C46 C47 112.2(7)
O10 C46 H46A 109.2
C47 C46 H46A 109.2
O10 C46 H46B 109.2
C47 C46 H46B 109.2
H46A C46 H46B 107.9
O11 C47 O12 126.0(9)
O11 C47 C46 121.9(8)
O12 C47 C46 111.8(9)
O12 C47 Na1 162.0(7)
C46 C47 Na1 81.9(5)
C33 C34 C35 119.3(10)
C33 C34 H34 120.4
C35 C34 H34 120.4
C34 C33 C32 120.9(10)
C34 C33 H33 119.6
C32 C33 H33 119.5
C33 C32 C31 121.9(10)
C33 C32 H32 119.1
C31 C32 H32 119.1
C42 C41 C40 120.2(10)
C42 C41 H41 119.9
C40 C41 H41 119.9
C41 C42 C43 120.4(10)
C41 C42 H42 119.8
C43 C42 H42 119.8
C44 C43 C42 121.6(10)
C44 C43 H43 119.2
C42 C43 H43 119.2
C24 C23 C22 119.8(10)
C24 C23 H23 120.1
C22 C23 H23 120.1
C25 C24 C23 121.1(10)
C25 C24 H24 119.5
C23 C24 H24 119.5
C24 C25 C26 121.0(10)
C24 C25 H25 119.5
C26 C25 H25 119.5
C18 C17 C16 116.9(10)
C18 C17 C21 123.8(9)
C16 C17 C21 119.2(10)
C38 O8 Na2 120.8(6)
C38 O8 Na1 109.9(6)
Na2 O8 Na1 78.8(2)
C65 O18 H18C 109.5
O1S S1S1 C1S 106.9(9)
O1S S1S1 C2S 93.2(9)
C1S S1S1 C2S 107.9(7)
S1S1 C2S H2S1 109.5
S1S1 C2S H2S2 109.5
H2S1 C2S H2S2 109.5
S1S1 C2S H2S3 109.5
H2S1 C2S H2S3 109.5
H2S2 C2S H2S3 109.5
S1S2 C2S H2S4 109.5
S1S2 C2S H2S5 109.5
H2S4 C2S H2S5 109.5
S1S2 C2S H2S6 109.5
H2S4 C2S H2S6 109.5
H2S5 C2S H2S6 109.5
S1S1 C1S H1S1 109.5
S1S1 C1S H1S2 109.5
H1S1 C1S H1S2 109.5
S1S1 C1S H1S3 109.5
H1S1 C1S H1S3 109.5
H1S2 C1S H1S3 109.5
S1S2 C1S H1S4 109.5
S1S2 C1S H1S5 109.5
H1S4 C1S H1S5 109.5
S1S2 C1S H1S6 109.5
H1S4 C1S H1S6 109.5
H1S5 C1S H1S6 109.5
S2S1 C4S H4S1 109.5
S2S1 C4S H4S2 109.5
H4S1 C4S H4S2 109.5
S2S1 C4S H4S3 109.5
H4S1 C4S H4S3 109.5
H4S2 C4S H4S3 109.5
S2S2 C4S H4S4 109.5
S2S2 C4S H4S5 109.5
H4S4 C4S H4S5 109.5
S2S2 C4S H4S6 109.5
H4S4 C4S H4S6 109.5
H4S5 C4S H4S6 109.5
S2S1 C3S H3S1 109.5
S2S1 C3S H3S2 109.5
H3S1 C3S H3S2 109.5
S2S1 C3S H3S3 109.5
H3S1 C3S H3S3 109.5
H3S2 C3S H3S3 109.5
S2S2 C3S H3S4 109.5
S2S2 C3S H3S5 109.5
H3S4 C3S H3S5 109.5
S2S2 C3S H3S6 109.5
H3S4 C3S H3S6 109.5
H3S5 C3S H3S6 109.5
O2S S2S1 C3S 100.8(8)
O2S S2S1 C4S 99.4(8)
C3S S2S1 C4S 113.4(7)
O2S S2S2 C3S 99.9(9)
O2S S2S2 C4S 103.7(8)
C3S S2S2 C4S 113.3(6)
C2 S2B C8B 90.2(9)
C9 S2A C8A 86.3(9)
C2 C3 C4 115.3(12)
C2 C3 H3 122.3
C4 C3 H3 122.3
C1A C2 C3 111.9(16)
C3 C2 S2B 117.3(11)
C1A C2 H2 124.1
C3 C2 H2 124.1
C5A C4 C3 132.5(15)
C3 C4 C8B 99.9(11)
C5A C4 H4 113.7
C3 C4 H4 113.7
C9 C10 C11 115.1(12)
C9 C10 H10 122.4
C11 C10 H10 122.4
C10 C9 C1B 113.8(15)
C10 C9 S2A 119.3(11)
C10 C9 H9 120.4
S2A C9 H9 120.4
C5B C11 C10 136.3(15)
C10 C11 C8A 101.7(12)
C10 C11 H11 129.1
C8A C11 H11 129.1
C5B S1B C7B 89.6(12)
C5A S1A C7A 86.0(13)
C4 C5A C6A 109.9(18)
C4 C5A S1A 127.4(18)
C6A C5A S1A 122.6(17)
C5A C6A C1A 121.8(19)
C5A C6A N1A 102.1(17)
C1A C6A N1A 136(2)
C6A C1A C2 128(2)
C6A C1A H1A 115.9
C2 C1A H1A 115.9
C11 C5B C6B 109.5(17)
C11 C5B S1B 137.7(15)
C6B C5B S1B 112.7(16)
C5B C6B C1B 119.6(18)
C5B C6B N1B 111.8(16)
C1B C6B N1B 128.6(17)
C7A N1A C6A 119(2)
C7B C8B C4 120.3(13)
C7B C8B S2B 122.1(12)
C4 C8B S2B 117.2(12)
C6B C1B C9 126(2)
C6B C1B H1B 117.2
C9 C1B H1B 117.2
N1B C7B C8B 120.4(15)
N1B C7B S1B 116.5(16)
C8B C7B S1B 123.0(13)
N1A C7A C8A 130.7(18)
N1A C7A S1A 110.2(17)
C8A C7A S1A 119.1(14)
C7B N1B C6B 109.2(16)
C7A C8A C11 129.1(15)
C7A C8A S2A 113.3(13)
C11 C8A S2A 117.6(13)
O1S S1S2 C2S 102.5(12)
O1S S1S2 C1S 107.5(12)
C2S S1S2 C1S 108.5(9)

loop_
_geom_bond_atom_site_label_1
_geom_bond_atom_site_label_2
_geom_bond_distance
Na1 O11 2.310(7)
Na1 O4 2.323(6)
Na1 O7 2.365(7)
Na1 O5 2.388(7)
Na1 O10 2.404(6)
Na1 O1 2.450(7)
Na1 O8 2.699(7)
Na1 C47 3.096(10)
Na1 C29 3.120(11)
Na1 Na2 3.245(5)
O13 C54 1.411(9)
O13 C55 1.457(9)
O13 Na3 2.465(7)
Na3 O23 2.368(7)
Na3 O16 2.396(6)
Na3 O22 2.408(6)
Na3 O17 2.440(7)
Na3 O19 2.486(6)
Na3 O14 2.695(7)
Na3 O20 2.917(7)
Na3 Na2 3.221(5)
O19 C72 1.402(9)
O19 C73 1.430(10)
Na2 O11 2.291(7)
Na2 O14 2.367(8)
Na2 O8 2.400(8)
Na2 O23 2.437(7)
Na2 O5 2.462(7)
Na2 O17 2.532(8)
O17 C65 1.203(10)
O16 C63 1.421(9)
O16 C64 1.434(9)
O2W H2WA 1.0017
O2W H2WB 0.9839
O20 C74 1.262(12)
O1W H1WA 1.0051
O1W H1WB 0.9991
O22 C81 1.423(9)
O22 C82 1.452(9)
O23 C83 1.232(10)
O14 C56 1.244(11)
O7 C36 1.410(10)
O7 C37 1.441(9)
O1 C18 1.401(10)
O1 C19 1.436(10)
O9 C38 1.298(11)
O9 H9C 0.8200
O4 C27 1.398(9)
O4 C28 1.447(9)
O5 C29 1.227(10)
O6 C29 1.274(10)
O10 C45 1.400(10)
O10 C46 1.421(9)
O11 C47 1.210(10)
O12 C47 1.287(10)
O12 H12C 0.8200
O2 C20 1.155(12)
O15 C56 1.305(10)
O15 H15C 0.8200
C56 C55 1.447(13)
C55 H55A 0.9700
C55 H55B 0.9700
C54 C49 1.374(11)
C54 C53 1.391(12)
C49 C50 1.364(12)
C49 C48 1.521(12)
C48 C80 1.527(12)
C48 H48A 0.9700
C48 H48B 0.9700
C80 C81 1.397(12)
C80 C79 1.404(11)
C81 C76 1.412(12)
C76 C77 1.388(12)
C76 C75 1.481(12)
C75 C71 1.519(11)
C75 H75A 0.9700
C75 H75B 0.9700
C71 C72 1.385(11)
C71 C70 1.400(11)
C72 C67 1.397(11)
C73 C74 1.489(13)
C73 H73A 0.9700
C73 H73B 0.9700
C74 O21 1.237(12)
C65 O18 1.302(10)
C65 C64 1.482(12)
C64 H64A 0.9700
C64 H64B 0.9700
C63 C62 1.382(11)
C63 C58 1.402(12)
C62 C61 1.422(12)
C62 C66 1.523(12)
C66 C67 1.528(11)
C66 H66A 0.9700
C66 H66B 0.9700
C67 C68 1.369(11)
C82 C83 1.469(11)
C82 H82A 0.9700
C82 H82B 0.9700
C83 O24 1.294(11)
C53 C52 1.392(12)
C53 C57 1.525(11)
C57 C58 1.492(12)
C57 H57A 0.9700
C57 H57B 0.9700
C58 C59 1.416(11)
C59 C60 1.365(12)
C59 H59 0.9300
C60 C61 1.379(13)
C60 H60 0.9300
C61 H61 0.9300
C52 C51 1.397(12)
C52 H52 0.9300
C51 C50 1.367(13)
C51 H51 0.9300
C50 H50 0.9300
C79 C78 1.374(13)
C79 H79 0.9300
C78 C77 1.362(13)
C78 H78 0.9300
C77 H77 0.9300
C70 C69 1.371(12)
C70 H70 0.9300
C69 C68 1.358(12)
C69 H69 0.9300
C68 H68 0.9300
C38 O8 1.224(11)
C38 C37 1.496(12)
C37 H37A 0.9700
C37 H37B 0.9700
C36 C35 1.372(11)
C36 C31 1.391(11)
C35 C34 1.396(12)
C35 C39 1.539(12)
C39 C40 1.543(12)
C39 H39A 0.9700
C39 H39B 0.9700
C40 C45 1.370(13)
C40 C41 1.421(12)
C45 C44 1.391(12)
C44 C43 1.364(12)
C44 C12 1.510(12)
C12 C13 1.524(13)
C12 H12A 0.9700
C12 H12B 0.9700
C13 C14 1.393(12)
C13 C18 1.390(12)
C18 C17 1.399(12)
C19 C20 1.481(13)
C19 H19A 0.9700
C19 H19B 0.9700
C20 O3 1.316(12)
O3 H3C 0.8200
C31 C32 1.395(12)
C31 C30 1.493(12)
C30 C26 1.535(12)
C30 H30A 0.9700
C30 H30B 0.9700
C26 C27 1.388(12)
C26 C25 1.401(11)
C27 C22 1.369(13)
C28 C29 1.508(12)
C28 H28A 0.9700
C28 H28B 0.9700
C22 C23 1.432(12)
C22 C21 1.503(13)
C21 C17 1.520(13)
C21 H21A 0.9700
C21 H21B 0.9700
C16 C15 1.382(14)
C16 C17 1.415(13)
C16 H16 0.9300
C15 C14 1.357(14)
C15 H15 0.9300
C14 H14 0.9300
C46 C47 1.513(12)
C46 H46A 0.9700
C46 H46B 0.9700
C34 C33 1.364(12)
C34 H34 0.9300
C33 C32 1.368(12)
C33 H33 0.9300
C32 H32 0.9300
C41 C42 1.362(13)
C41 H41 0.9300
C42 C43 1.388(13)
C42 H42 0.9300
C43 H43 0.9300
C23 C24 1.373(13)
C23 H23 0.9300
C24 C25 1.355(13)
C24 H24 0.9300
C25 H25 0.9300
O18 H18C 0.8200
S1S1 O1S 1.525(11)
S1S1 C1S 1.769(13)
S1S1 C2S 1.878(14)
C2S S1S2 1.769(14)
C2S H2S1 0.9600
C2S H2S2 0.9600
C2S H2S3 0.9600
C2S H2S4 0.9600
C2S H2S5 0.9600
C2S H2S6 0.9600
C1S S1S2 1.864(14)
C1S H1S1 0.9600
C1S H1S2 0.9600
C1S H1S3 0.9600
C1S H1S4 0.9600
C1S H1S5 0.9600
C1S H1S6 0.9600
C4S S2S2 1.827(9)
C4S S2S1 1.880(12)
C4S H4S1 0.9600
C4S H4S2 0.9600
C4S H4S3 0.9600
C4S H4S4 0.9600
C4S H4S5 0.9600
C4S H4S6 0.9600
C3S S2S1 1.706(13)
C3S S2S2 1.764(11)
C3S H3S1 0.9600
C3S H3S2 0.9600
C3S H3S3 0.9600
C3S H3S4 0.9600
C3S H3S5 0.9600
C3S H3S6 0.9600
O2S S2S2 1.398(8)
O2S S2S1 1.444(9)
S2B C2 1.592(15)
S2B C8B 1.676(15)
S2A C9 1.648(16)
S2A C8A 1.722(16)
C3 C2 1.400(15)
C3 C4 1.437(16)
C3 H3 0.9300
C2 C1A 1.376(18)
C2 H2 0.9300
C4 C5A 1.309(17)
C4 C8B 1.542(16)
C4 H4 0.9300
C10 C9 1.355(15)
C10 C11 1.409(16)
C10 H10 0.9300
C9 C1B 1.414(18)
C9 H9 0.9300
C11 C5B 1.27(2)
C11 C8A 1.507(16)
C11 H11 0.9300
S1B C5B 1.69(3)
S1B C7B 1.702(16)
S1A C5A 1.66(3)
S1A C7A 1.745(17)
C5A C6A 1.364(17)
C6A C1A 1.367(18)
C6A N1A 1.376(17)
C1A H1A 0.9300
C5B C6B 1.412(16)
C6B C1B 1.401(18)
C6B N1B 1.418(16)
N1A C7A 1.346(17)
C8B C7B 1.49(2)
C1B H1B 0.9300
C7B N1B 1.355(16)
C7A C8A 1.47(3)
O1S S1S2 1.404(13)

loop_
_geom_torsion_atom_site_label_1
_geom_torsion_atom_site_label_2
_geom_torsion_atom_site_label_3
_geom_torsion_atom_site_label_4
_geom_torsion
Na2 O14 C56 O15 -63.3(13)
Na3 O14 C56 O15 -157.6(8)
Na2 O14 C56 C55 115.2(9)
Na3 O14 C56 C55 20.9(12)
O14 C56 C55 O13 2.7(14)
O15 C56 C55 O13 -178.5(8)
C54 O13 C55 C56 150.1(8)
Na3 O13 C55 C56 -28.7(10)
C55 O13 C54 C49 -90.2(10)
Na3 O13 C54 C49 88.4(9)
C55 O13 C54 C53 89.9(9)
Na3 O13 C54 C53 -91.4(9)
C53 C54 C49 C50 -7.6(14)
O13 C54 C49 C50 172.6(8)
C53 C54 C49 C48 170.6(8)
O13 C54 C49 C48 -9.2(13)
C50 C49 C48 C80 76.6(11)
C54 C49 C48 C80 -101.4(9)
C49 C48 C80 C81 101.3(10)
C49 C48 C80 C79 -76.7(10)
C79 C80 C81 C76 5.4(13)
C48 C80 C81 C76 -172.7(8)
C79 C80 C81 O22 -176.1(7)
C48 C80 C81 O22 5.8(13)
C82 O22 C81 C80 94.1(9)
Na3 O22 C81 C80 -83.0(10)
C82 O22 C81 C76 -87.3(9)
Na3 O22 C81 C76 95.6(9)
C80 C81 C76 C77 -4.3(13)
O22 C81 C76 C77 177.2(7)
C80 C81 C76 C75 169.3(8)
O22 C81 C76 C75 -9.2(13)
C77 C76 C75 C71 79.3(11)
C81 C76 C75 C71 -93.9(10)
C76 C75 C71 C72 98.5(10)
C76 C75 C71 C70 -80.5(10)
C70 C71 C72 C67 6.8(13)
C75 C71 C72 C67 -172.2(8)
C70 C71 C72 O19 -173.6(8)
C75 C71 C72 O19 7.4(13)
C73 O19 C72 C71 82.0(10)
Na3 O19 C72 C71 -90.1(9)
C73 O19 C72 C67 -98.4(9)
Na3 O19 C72 C67 89.5(9)
C72 O19 C73 C74 151.9(8)
Na3 O19 C73 C74 -34.7(10)
Na3 O20 C74 O21 -138.7(10)
Na3 O20 C74 C73 44.6(10)
O19 C73 C74 O21 168.4(9)
O19 C73 C74 O20 -14.6(14)
Na3 O17 C65 O18 -164.4(8)
Na2 O17 C65 O18 -47(2)
Na3 O17 C65 C64 18.6(13)
Na2 O17 C65 C64 135.6(10)
C63 O16 C64 C65 166.7(8)
Na3 O16 C64 C65 -15.9(9)
O17 C65 C64 O16 -2.1(14)
O18 C65 C64 O16 -179.5(8)
C64 O16 C63 C62 89.7(9)
Na3 O16 C63 C62 -87.3(8)
C64 O16 C63 C58 -88.7(9)
Na3 O16 C63 C58 94.3(8)
C58 C63 C62 C61 3.2(12)
O16 C63 C62 C61 -175.1(7)
C58 C63 C62 C66 -172.5(8)
O16 C63 C62 C66 9.2(12)
C63 C62 C66 C67 100.8(9)
C61 C62 C66 C67 -74.6(10)
C71 C72 C67 C68 -7.7(13)
O19 C72 C67 C68 172.7(7)
C71 C72 C67 C66 170.4(8)
O19 C72 C67 C66 -9.2(12)
C62 C66 C67 C68 78.8(10)
C62 C66 C67 C72 -99.2(9)
C81 O22 C82 C83 160.1(8)
Na3 O22 C82 C83 -22.1(10)
Na3 O23 C83 O24 -168.7(8)
Na2 O23 C83 O24 -68.8(12)
Na3 O23 C83 C82 13.2(13)
Na2 O23 C83 C82 113.1(9)
O22 C82 C83 O23 6.6(14)
O22 C82 C83 O24 -171.7(8)
C49 C54 C53 C52 7.5(14)
O13 C54 C53 C52 -172.7(8)
C49 C54 C53 C57 -169.5(9)
O13 C54 C53 C57 10.4(13)
C52 C53 C57 C58 -81.7(11)
C54 C53 C57 C58 95.2(10)
C62 C63 C58 C59 -3.1(13)
O16 C63 C58 C59 175.2(7)
C62 C63 C58 C57 172.0(8)
O16 C63 C58 C57 -9.7(12)
C53 C57 C58 C63 -95.2(10)
C53 C57 C58 C59 79.9(10)
C63 C58 C59 C60 0.8(13)
C57 C58 C59 C60 -174.5(8)
C58 C59 C60 C61 1.0(14)
C59 C60 C61 C62 -0.9(15)
C63 C62 C61 C60 -1.2(13)
C66 C62 C61 C60 174.7(9)
C54 C53 C52 C51 -2.8(14)
C57 C53 C52 C51 174.3(9)
C53 C52 C51 C50 -1.5(15)
C52 C51 C50 C49 1.4(16)
C54 C49 C50 C51 3.1(15)
C48 C49 C50 C51 -175.1(9)
C81 C80 C79 C78 -2.5(14)
C48 C80 C79 C78 175.6(9)
C80 C79 C78 C77 -1.2(16)
C79 C78 C77 C76 2.4(16)
C81 C76 C77 C78 0.3(14)
C75 C76 C77 C78 -173.3(9)
C72 C71 C70 C69 -1.1(14)
C75 C71 C70 C69 177.9(9)
C71 C70 C69 C68 -3.4(15)
C70 C69 C68 C67 2.5(16)
C72 C67 C68 C69 2.9(14)
C66 C67 C68 C69 -175.1(9)
C36 O7 C37 C38 149.8(8)
Na1 O7 C37 C38 -32.8(9)
O8 C38 C37 O7 1.8(13)
O9 C38 C37 O7 -179.0(7)
C37 O7 C36 C35 84.8(10)
Na1 O7 C36 C35 -92.1(9)
C37 O7 C36 C31 -93.5(9)
Na1 O7 C36 C31 89.6(9)
C31 C36 C35 C34 5.9(14)
O7 C36 C35 C34 -172.2(8)
C31 C36 C35 C39 -173.8(8)
O7 C36 C35 C39 8.0(13)
C36 C35 C39 C40 95.7(10)
C34 C35 C39 C40 -84.0(11)
C35 C39 C40 C45 -93.7(11)
C35 C39 C40 C41 81.8(10)
C41 C40 C45 C44 -1.8(14)
C39 C40 C45 C44 173.9(8)
C41 C40 C45 O10 175.9(7)
C39 C40 C45 O10 -8.4(13)
C46 O10 C45 C40 -91.4(9)
Na1 O10 C45 C40 91.5(10)
C46 O10 C45 C44 86.4(10)
Na1 O10 C45 C44 -90.7(10)
C40 C45 C44 C43 3.4(14)
O10 C45 C44 C43 -174.3(7)
C40 C45 C44 C12 -169.8(9)
O10 C45 C44 C12 12.6(13)
C43 C44 C12 C13 -79.7(11)
C45 C44 C12 C13 93.2(11)
C44 C12 C13 C14 74.0(12)
C44 C12 C13 C18 -99.6(11)
C14 C13 C18 C17 -4.1(15)
C12 C13 C18 C17 169.6(9)
C14 C13 C18 O1 174.8(8)
C12 C13 C18 O1 -11.5(14)
C19 O1 C18 C13 -100.2(10)
Na1 O1 C18 C13 94.2(9)
C19 O1 C18 C17 78.8(11)
Na1 O1 C18 C17 -86.9(10)
C18 O1 C19 C20 141.0(9)
Na1 O1 C19 C20 -51.9(10)
O1 C19 C20 O2 -23.4(18)
O1 C19 C20 O3 163.7(10)
C35 C36 C31 C32 -5.4(14)
O7 C36 C31 C32 172.8(8)
C35 C36 C31 C30 172.3(9)
O7 C36 C31 C30 -9.6(13)
C32 C31 C30 C26 80.4(11)
C36 C31 C30 C26 -97.2(10)
C31 C30 C26 C27 97.6(10)
C31 C30 C26 C25 -80.2(10)
C25 C26 C27 C22 6.4(14)
C30 C26 C27 C22 -171.5(9)
C25 C26 C27 O4 -174.7(7)
C30 C26 C27 O4 7.4(13)
C28 O4 C27 C22 -87.1(10)
Na1 O4 C27 C22 94.1(10)
C28 O4 C27 C26 94.0(10)
Na1 O4 C27 C26 -84.8(10)
C27 O4 C28 C29 160.4(8)
Na1 O4 C28 C29 -20.6(10)
Na1 O5 C29 O6 -163.4(9)
Na2 O5 C29 O6 -66.6(13)
Na1 O5 C29 C28 18.9(12)
Na2 O5 C29 C28 115.8(9)
Na2 O5 C29 Na1 96.9(7)
O4 C28 C29 O5 0.9(14)
O4 C28 C29 O6 -177.0(9)
O4 C28 C29 Na1 14.1(7)
C26 C27 C22 C23 -7.0(14)
O4 C27 C22 C23 174.1(8)
C26 C27 C22 C21 168.0(9)
O4 C27 C22 C21 -10.9(14)
C27 C22 C21 C17 -90.7(12)
C23 C22 C21 C17 84.3(11)
C17 C16 C15 C14 -3.9(17)
C16 C15 C14 C13 2.6(17)
C18 C13 C14 C15 1.3(16)
C12 C13 C14 C15 -172.5(10)
C45 O10 C46 C47 168.7(8)
Na1 O10 C46 C47 -13.6(10)
Na2 O11 C47 O12 -19(2)
Na1 O11 C47 O12 -163.7(9)
Na2 O11 C47 C46 153.7(8)
Na1 O11 C47 C46 9.4(14)
Na2 O11 C47 Na1 144.3(16)
O10 C46 C47 O11 3.5(15)
O10 C46 C47 O12 177.6(9)
O10 C46 C47 Na1 9.7(7)
C36 C35 C34 C33 -1.4(14)
C39 C35 C34 C33 178.4(8)
C35 C34 C33 C32 -3.4(15)
C34 C33 C32 C31 3.8(16)
C36 C31 C32 C33 0.5(14)
C30 C31 C32 C33 -177.2(9)
C45 C40 C41 C42 -2.4(13)
C39 C40 C41 C42 -178.2(8)
C40 C41 C42 C43 4.7(14)
C45 C44 C43 C42 -0.9(14)
C12 C44 C43 C42 172.3(9)
C41 C42 C43 C44 -3.1(15)
C27 C22 C23 C24 2.1(15)
C21 C22 C23 C24 -173.2(9)
C22 C23 C24 C25 3.3(16)
C23 C24 C25 C26 -4.1(15)
C27 C26 C25 C24 -0.6(13)
C30 C26 C25 C24 177.3(9)
C13 C18 C17 C16 2.8(14)
O1 C18 C17 C16 -176.1(8)
C13 C18 C17 C21 -173.9(9)
O1 C18 C17 C21 7.2(14)
C15 C16 C17 C18 1.2(15)
C15 C16 C17 C21 178.0(9)
C22 C21 C17 C18 98.6(11)
C22 C21 C17 C16 -78.1(11)
O9 C38 O8 Na2 -66.3(12)
C37 C38 O8 Na2 112.7(9)
O9 C38 O8 Na1 -154.9(8)
C37 C38 O8 Na1 24.2(11)
C4 C3 C2 C1A 6(5)
C4 C3 C2 S2B 0.8(18)
C8B S2B C2 C3 -1(2)
C2 C3 C4 C5A -6(3)
C2 C3 C4 C8B -0.1(19)
C11 C10 C9 C1B 5(5)
C11 C10 C9 S2A 2(2)
C8A S2A C9 C10 -1(3)
C9 C10 C11 C5B -6(3)
C9 C10 C11 C8A -3(2)
C3 C4 C5A C6A 4(4)
C3 C4 C5A S1A 179(2)
C7A S1A C5A C4 -176(3)
C7A S1A C5A C6A 0(3)
C4 C5A C6A C1A -1(7)
S1A C5A C6A C1A -178(6)
C4 C5A C6A N1A 175(3)
S1A C5A C6A N1A -1(4)
C5A C6A C1A C2 3(12)
N1A C6A C1A C2 -172(5)
C3 C2 C1A C6A -5(10)
C10 C11 C5B C6B 4(3)
C10 C11 C5B S1B -180(2)
C7B S1B C5B C11 -180(3)
C7B S1B C5B C6B -3(2)
C11 C5B C6B C1B -1(6)
S1B C5B C6B C1B -179(6)
C11 C5B C6B N1B -179(2)
S1B C5B C6B N1B 4(3)
C5A C6A N1A C7A 2(4)
C1A C6A N1A C7A 178(7)
C3 C4 C8B C7B -174(2)
C3 C4 C8B S2B -1(3)
C2 S2B C8B C7B 174(3)
C2 S2B C8B C4 1(3)
C5B C6B C1B C9 1(12)
N1B C6B C1B C9 179(5)
C10 C9 C1B C6B -3(11)
C4 C8B C7B N1B 178(3)
S2B C8B C7B N1B 6(4)
C4 C8B C7B S1B -7(4)
S2B C8B C7B S1B -179(2)
C5B S1B C7B N1B 2(3)
C5B S1B C7B C8B -173(2)
C6A N1A C7A C8A 177(3)
C6A N1A C7A S1A -2(4)
C5A S1A C7A N1A 1(3)
C5A S1A C7A C8A -178(2)
C8B C7B N1B C6B 175(3)
S1B C7B N1B C6B 0(3)
C5B C6B N1B C7B -2(3)
C1B C6B N1B C7B -179(6)
N1A C7A C8A C11 177(3)
S1A C7A C8A C11 -4(4)
N1A C7A C8A S2A 0(5)
S1A C7A C8A S2A 179(2)
C10 C11 C8A C7A -175(3)
C10 C11 C8A S2A 2(3)
C9 S2A C8A C7A 177(2)
C9 S2A C8A C11 -1(3)

_cod_database_fobs_code 2021630
